data_2233663
loop_
_publ_author_name
'Zhao, Lei'
'Liu, Bingtao'
'Jin, Guanghua'
'Meng, Xiangru'

_publ_section_title
;
 Diaquabis{1-[(1<i>H</i>-benzimidazol-2-yl)methyl]-1<i>H</i>-1,2,4-triazole-\k<i>N</i>^4^}bis(2,4,5-tricarboxybenzoato-\k<i>O</i>^1^)cadmium
 dihydrate
;
_journal_coeditor_code WM2579
_journal_issue 2
_journal_name_full 'Acta Crystallographica Section E'
_journal_page_first m139
_journal_page_last m140
_journal_paper_doi 10.1107/S1600536812000384
_journal_volume 68
_journal_year 2012
_chemical_formula_iupac '[Cd (C10 H5 O8)2 (C10 H9 N5)2 (H2 O)2], 2H2 O'
_chemical_formula_moiety 'C40 H32 Cd N10 O18, 2(H2 O1)'
_chemical_formula_sum 'C40 H36 Cd N10 O20'
_chemical_formula_weight 1089.19
_chemical_name_systematic
;
Diaquabis{1-[(1<i>H</i>-benzimidazol-2-yl)methyl]-1<i>H</i>-1,2,4-triazole-
\k<i>N</i>^4^}bis(2,4,5-tricarboxybenzoato-\k<i>O</i>^1^)cadmium dihydrate
;
_space_group_IT_number 2
_symmetry_cell_setting triclinic
_symmetry_space_group_name_Hall '-P 1'
_symmetry_space_group_name_H-M 'P -1'
_atom_sites_solution_hydrogens geom
_atom_sites_solution_primary direct
_atom_sites_solution_secondary difmap
_audit_creation_method SHELXL-97
_cell_angle_alpha 75.98(3)
_cell_angle_beta 82.55(3)
_cell_angle_gamma 70.60(3)
_cell_formula_units_Z 1
_cell_length_a 7.7005(15)
_cell_length_b 8.6131(17)
_cell_length_c 17.460(3)
_cell_measurement_reflns_used 3785
_cell_measurement_temperature 293(2)
_cell_measurement_theta_max 27.8684
_cell_measurement_theta_min 2.4081
_cell_volume 1058.2(4)
_computing_cell_refinement 'CrystalClear (Rigaku/MSC, 2004)'
_computing_data_collection 'CrystalClear (Rigaku/MSC, 2004)'
_computing_data_reduction 'CrystalClear (Rigaku/MSC, 2004)'
_computing_molecular_graphics 'SHELXTL (Sheldrick, 2008)'
_computing_publication_material 'publCIF (Westrip, 2010)'
_computing_structure_refinement 'SHELXTL (Sheldrick, 2008)'
_computing_structure_solution 'SHELXTL (Sheldrick, 2008)'
_diffrn_ambient_temperature 293(2)
_diffrn_detector_area_resol_mean 28.5714
_diffrn_measured_fraction_theta_full 0.986
_diffrn_measured_fraction_theta_max 0.986
_diffrn_measurement_device_type 'Rigaku Saturn CCD'
_diffrn_measurement_method \w
_diffrn_radiation_monochromator graphite
_diffrn_radiation_source 'fine-focus sealed tube'
_diffrn_radiation_type MoK\a
_diffrn_radiation_wavelength 0.71073
_diffrn_reflns_av_R_equivalents 0.0228
_diffrn_reflns_av_sigmaI/netI 0.0296
_diffrn_reflns_limit_h_max 10
_diffrn_reflns_limit_h_min -10
_diffrn_reflns_limit_k_max 11
_diffrn_reflns_limit_k_min -11
_diffrn_reflns_limit_l_max 21
_diffrn_reflns_limit_l_min -22
_diffrn_reflns_number 12522
_diffrn_reflns_theta_full 27.88
_diffrn_reflns_theta_max 27.88
_diffrn_reflns_theta_min 2.41
_diffrn_standards_number 0
_exptl_absorpt_coefficient_mu 0.615
_exptl_absorpt_correction_T_max 0.9134
_exptl_absorpt_correction_T_min 0.8921
_exptl_absorpt_correction_type multi-scan
_exptl_absorpt_process_details '(<i>CrystalClear</i>; Rigaku/MSC, 2004)'
_exptl_crystal_colour colourless
_exptl_crystal_density_diffrn 1.709
_exptl_crystal_density_method 'not measured'
_exptl_crystal_description prism
_exptl_crystal_F_000 554
_exptl_crystal_size_max 0.19
_exptl_crystal_size_mid 0.18
_exptl_crystal_size_min 0.15
_refine_diff_density_max 0.662
_refine_diff_density_min -0.646
_refine_ls_extinction_method none
_refine_ls_goodness_of_fit_ref 1.046
_refine_ls_hydrogen_treatment constr
_refine_ls_matrix_type full
_refine_ls_number_parameters 322
_refine_ls_number_reflns 4987
_refine_ls_number_restraints 0
_refine_ls_restrained_S_all 1.046
_refine_ls_R_factor_all 0.0345
_refine_ls_R_factor_gt 0.0326
_refine_ls_shift/su_max 0.000
_refine_ls_shift/su_mean 0.000
_refine_ls_structure_factor_coef Fsqd
_refine_ls_weighting_details 'calc w=1/[\s^2^(Fo^2^)+(0.0457P)^2^+0.6556P] where P=(Fo^2^+2Fc^2^)/3'
_refine_ls_weighting_scheme calc
_refine_ls_wR_factor_gt 0.0822
_refine_ls_wR_factor_ref 0.0836
_reflns_number_gt 4758
_reflns_number_total 4987
_reflns_threshold_expression I>2sigma(I)
_cod_data_source_file wm2579.cif
_cod_data_source_block I
_cod_original_cell_volume 1058.2(3)
_cod_database_code 2233663
_cod_database_fobs_code 2233663

loop_
_symmetry_equiv_pos_as_xyz
'x, y, z'
'-x, -y, -z'

loop_
_atom_site_type_symbol
_atom_site_label
_atom_site_fract_x
_atom_site_fract_y
_atom_site_fract_z
_atom_site_U_iso_or_equiv
_atom_site_adp_type
_atom_site_calc_flag
_atom_site_refinement_flags
_atom_site_occupancy
_atom_site_symmetry_multiplicity
Cd Cd1 0.0000 1.0000 0.0000 0.01995(7) Uani d S 1 2
N N1 0.2410(2) 0.7537(2) 0.04738(11) 0.0250(4) Uani d . 1 1
N N2 0.5217(3) 0.6030(2) 0.09222(12) 0.0295(4) Uani d . 1 1
N N3 0.4177(2) 0.5005(2) 0.09340(11) 0.0238(4) Uani d . 1 1
N N4 0.4526(3) 0.3824(2) 0.25900(11) 0.0269(4) Uani d . 1 1
N N5 0.6329(3) 0.1335(2) 0.24746(12) 0.0321(4) Uani d . 1 1
H H5A 0.6930 0.0485 0.2268 0.038 Uiso calc R 1 1
O O1 -0.0272(2) 1.1045(2) 0.11147(9) 0.0285(3) Uani d . 1 1
O O2 0.1184(3) 1.2920(2) 0.05454(10) 0.0385(4) Uani d . 1 1
O O3 0.3379(3) 0.9741(2) 0.18617(10) 0.0397(4) Uani d . 1 1
H H3 0.2496 0.9980 0.1563 0.048 Uiso d R 1 1
O O4 0.3395(3) 0.9197(2) 0.31666(10) 0.0389(4) Uani d . 1 1
O O5 0.0260(4) 1.3218(2) 0.46604(11) 0.0573(6) Uani d . 1 1
H H5 0.0324 1.3638 0.5046 0.069 Uiso d R 1 1
O O6 -0.0760(3) 1.5906(2) 0.40745(11) 0.0558(6) Uani d . 1 1
O O7 -0.3986(2) 1.6650(2) 0.30619(11) 0.0410(4) Uani d . 1 1
H H7 -0.4707 1.7657 0.3002 0.049 Uiso d R 1 1
O O8 -0.2047(2) 1.78648(19) 0.22713(10) 0.0308(3) Uani d . 1 1
O O9 0.2285(2) 1.1153(2) -0.06019(9) 0.0309(4) Uani d . 1 1
H H9A 0.2325 1.1543 -0.1098 0.037 Uiso d R 1 1
H H9B 0.2115 1.1975 -0.0383 0.037 Uiso d R 1 1
O O10 0.1906(3) 0.6873(2) 0.23452(12) 0.0431(4) Uani d . 1 1
H H10A 0.0737 0.7278 0.2353 0.052 Uiso d R 1 1
H H10B 0.1948 0.5903 0.2295 0.052 Uiso d R 1 1
C C1 0.0434(3) 1.2165(3) 0.11195(12) 0.0216(4) Uani d . 1 1
C C2 0.2772(3) 1.0108(3) 0.24903(13) 0.0231(4) Uani d . 1 1
C C3 -0.0278(3) 1.4403(3) 0.40573(13) 0.0293(5) Uani d . 1 1
C C4 -0.2513(3) 1.6628(3) 0.26677(12) 0.0233(4) Uani d . 1 1
C C5 0.0265(3) 1.2716(2) 0.18958(11) 0.0189(4) Uani d . 1 1
C C6 0.1271(3) 1.1709(2) 0.25503(12) 0.0200(4) Uani d . 1 1
C C7 0.0996(3) 1.2271(3) 0.32503(12) 0.0230(4) Uani d . 1 1
H H7A 0.1636 1.1578 0.3688 0.028 Uiso d R 1 1
C C8 -0.0216(3) 1.3844(3) 0.33102(12) 0.0219(4) Uani d . 1 1
C C9 -0.1177(3) 1.4889(2) 0.26518(12) 0.0201(4) Uani d . 1 1
C C10 -0.0942(3) 1.4299(3) 0.19571(12) 0.0205(4) Uani d . 1 1
H H10 -0.1609 1.4980 0.1524 0.025 Uiso calc R 1 1
C C11 0.4094(3) 0.7527(3) 0.06434(13) 0.0274(4) Uani d . 1 1
H H11 0.4418 0.8504 0.0567 0.033 Uiso calc R 1 1
C C12 0.2522(3) 0.5920(3) 0.06641(13) 0.0248(4) Uani d . 1 1
H H12 0.1590 0.5491 0.0616 0.030 Uiso calc R 1 1
C C13 0.4912(3) 0.3198(3) 0.12359(13) 0.0265(4) Uani d . 1 1
H H13A 0.6060 0.2753 0.0944 0.032 Uiso calc R 1 1
H H13B 0.4048 0.2659 0.1153 0.032 Uiso calc R 1 1
C C14 0.5248(3) 0.2790(3) 0.20956(13) 0.0243(4) Uani d . 1 1
C C15 0.5184(4) 0.2989(3) 0.33352(14) 0.0320(5) Uani d . 1 1
C C16 0.4865(5) 0.3505(4) 0.40519(16) 0.0488(7) Uani d . 1 1
H H16 0.4082 0.4564 0.4104 0.059 Uiso calc R 1 1
C C17 0.5784(7) 0.2342(5) 0.46774(18) 0.0706(11) Uani d . 1 1
H H17 0.5617 0.2624 0.5169 0.085 Uiso calc R 1 1
C C18 0.6953(7) 0.0761(5) 0.4597(2) 0.0862(15) Uani d . 1 1
H H18 0.7548 0.0026 0.5038 0.103 Uiso calc R 1 1
C C19 0.7268(6) 0.0237(4) 0.3894(2) 0.0657(10) Uani d . 1 1
H H19 0.8050 -0.0824 0.3845 0.079 Uiso calc R 1 1
C C20 0.6336(4) 0.1404(3) 0.32615(15) 0.0368(6) Uani d . 1 1

loop_
_atom_site_aniso_label
_atom_site_aniso_U_11
_atom_site_aniso_U_22
_atom_site_aniso_U_33
_atom_site_aniso_U_12
_atom_site_aniso_U_13
_atom_site_aniso_U_23
Cd1 0.02136(11) 0.02025(12) 0.01892(11) -0.00516(8) -0.00346(7) -0.00608(8)
N1 0.0255(9) 0.0240(9) 0.0242(9) -0.0046(7) -0.0072(7) -0.0039(7)
N2 0.0256(9) 0.0314(10) 0.0325(10) -0.0098(8) -0.0068(8) -0.0045(8)
N3 0.0241(9) 0.0229(9) 0.0233(9) -0.0048(7) -0.0042(7) -0.0049(7)
N4 0.0312(10) 0.0244(9) 0.0232(9) -0.0056(8) -0.0024(7) -0.0054(7)
N5 0.0381(11) 0.0205(9) 0.0326(10) 0.0016(8) -0.0093(9) -0.0078(8)
O1 0.0361(8) 0.0321(8) 0.0249(8) -0.0147(7) -0.0028(6) -0.0138(7)
O2 0.0639(12) 0.0396(10) 0.0224(8) -0.0281(9) 0.0055(8) -0.0134(7)
O3 0.0416(10) 0.0385(10) 0.0295(9) 0.0115(8) -0.0087(7) -0.0199(8)
O4 0.0429(10) 0.0274(9) 0.0284(9) 0.0143(7) -0.0057(7) -0.0062(7)
O5 0.1076(18) 0.0305(10) 0.0227(9) 0.0044(11) -0.0244(10) -0.0108(8)
O6 0.1015(18) 0.0260(9) 0.0304(9) 0.0067(10) -0.0248(11) -0.0153(8)
O7 0.0338(9) 0.0192(8) 0.0515(11) 0.0072(7) 0.0105(8) -0.0020(8)
O8 0.0371(9) 0.0181(7) 0.0327(8) -0.0030(7) -0.0017(7) -0.0049(6)
O9 0.0377(9) 0.0342(9) 0.0268(8) -0.0191(7) 0.0033(7) -0.0087(7)
O10 0.0361(10) 0.0288(9) 0.0634(13) -0.0049(8) -0.0022(9) -0.0154(9)
C1 0.0242(10) 0.0206(10) 0.0198(9) -0.0014(8) -0.0067(8) -0.0086(8)
C2 0.0209(9) 0.0193(10) 0.0287(11) 0.0001(8) -0.0045(8) -0.0116(8)
C3 0.0406(13) 0.0221(10) 0.0194(10) 0.0029(9) -0.0063(9) -0.0089(8)
C4 0.0281(10) 0.0173(10) 0.0191(9) 0.0024(8) -0.0060(8) -0.0051(8)
C5 0.0202(9) 0.0196(9) 0.0186(9) -0.0050(8) -0.0025(7) -0.0081(8)
C6 0.0209(9) 0.0171(9) 0.0214(9) -0.0013(8) -0.0038(7) -0.0078(8)
C7 0.0269(10) 0.0188(10) 0.0190(9) 0.0018(8) -0.0075(8) -0.0056(8)
C8 0.0271(10) 0.0173(9) 0.0181(9) 0.0006(8) -0.0046(8) -0.0067(8)
C9 0.0205(9) 0.0166(9) 0.0209(9) -0.0003(7) -0.0026(7) -0.0065(8)
C10 0.0217(9) 0.0186(9) 0.0190(9) -0.0009(8) -0.0075(7) -0.0040(8)
C11 0.0275(11) 0.0282(11) 0.0282(11) -0.0101(9) -0.0066(9) -0.0045(9)
C12 0.0246(10) 0.0254(10) 0.0246(10) -0.0064(8) -0.0057(8) -0.0055(8)
C13 0.0280(11) 0.0212(10) 0.0263(11) -0.0009(8) -0.0046(8) -0.0060(8)
C14 0.0248(10) 0.0207(10) 0.0258(10) -0.0041(8) -0.0039(8) -0.0050(8)
C15 0.0439(14) 0.0280(12) 0.0247(11) -0.0144(10) -0.0037(10) -0.0015(9)
C16 0.080(2) 0.0409(15) 0.0287(13) -0.0232(15) 0.0006(13) -0.0085(12)
C17 0.132(4) 0.061(2) 0.0241(14) -0.038(2) -0.0179(18) -0.0009(14)
C18 0.154(4) 0.055(2) 0.0416(19) -0.024(3) -0.048(2) 0.0148(16)
C19 0.102(3) 0.0344(16) 0.0494(18) -0.0056(17) -0.0356(19) 0.0053(14)
C20 0.0507(15) 0.0271(12) 0.0311(12) -0.0107(11) -0.0137(11) 0.0008(10)

loop_
_atom_type_symbol
_atom_type_description
_atom_type_scat_dispersion_real
_atom_type_scat_dispersion_imag
_atom_type_scat_source
C C 0.0033 0.0016 'International Tables Vol C Tables 4.2.6.8 and 6.1.1.4'
H H 0.0000 0.0000 'International Tables Vol C Tables 4.2.6.8 and 6.1.1.4'
Cd Cd -0.8075 1.2024 'International Tables Vol C Tables 4.2.6.8 and 6.1.1.4'
N N 0.0061 0.0033 'International Tables Vol C Tables 4.2.6.8 and 6.1.1.4'
O O 0.0106 0.0060 'International Tables Vol C Tables 4.2.6.8 and 6.1.1.4'

loop_
_geom_angle_atom_site_label_1
_geom_angle_atom_site_label_2
_geom_angle_atom_site_label_3
_geom_angle_site_symmetry_1
_geom_angle_site_symmetry_3
_geom_angle
O1 Cd1 O1 2_575 . 180.0
O1 Cd1 O9 2_575 2_575 93.80(6)
O1 Cd1 O9 . 2_575 86.20(6)
O1 Cd1 O9 2_575 . 86.20(6)
O1 Cd1 O9 . . 93.80(6)
O9 Cd1 O9 2_575 . 180.0000(10)
O1 Cd1 N1 2_575 2_575 93.81(7)
O1 Cd1 N1 . 2_575 86.19(7)
O9 Cd1 N1 2_575 2_575 86.47(7)
O9 Cd1 N1 . 2_575 93.53(7)
O1 Cd1 N1 2_575 . 86.19(7)
O1 Cd1 N1 . . 93.81(7)
O9 Cd1 N1 2_575 . 93.53(7)
O9 Cd1 N1 . . 86.47(7)
N1 Cd1 N1 2_575 . 180.00(9)
C12 N1 C11 . . 103.37(18)
C12 N1 Cd1 . . 132.41(15)
C11 N1 Cd1 . . 124.19(15)
C11 N2 N3 . . 102.43(17)
C12 N3 N2 . . 110.17(18)
C12 N3 C13 . . 129.49(19)
N2 N3 C13 . . 120.31(17)
C14 N4 C15 . . 108.15(19)
C14 N5 C20 . . 108.8(2)
C14 N5 H5A . . 125.6
C20 N5 H5A . . 125.6
C1 O1 Cd1 . . 120.44(14)
C2 O3 H3 . . 109.5
C3 O5 H5 . . 109.4
C4 O7 H7 . . 109.5
Cd1 O9 H9A . . 120.9
Cd1 O9 H9B . . 103.5
H9A O9 H9B . . 106.5
H10A O10 H10B . . 95.5
O2 C1 O1 . . 126.63(19)
O2 C1 C5 . . 116.63(18)
O1 C1 C5 . . 116.65(18)
O3 C2 O4 . . 123.89(19)
O3 C2 C6 . . 122.1(2)
O4 C2 C6 . . 113.95(18)
O6 C3 O5 . . 123.4(2)
O6 C3 C8 . . 121.3(2)
O5 C3 C8 . . 115.20(19)
O7 C4 O8 . . 127.6(2)
O7 C4 C9 . . 115.04(19)
O8 C4 C9 . . 117.30(19)
C10 C5 C6 . . 118.63(18)
C10 C5 C1 . . 118.31(17)
C6 C5 C1 . . 123.07(17)
C7 C6 C5 . . 119.85(18)
C7 C6 C2 . . 118.63(18)
C5 C6 C2 . . 121.27(18)
C8 C7 C6 . . 121.30(19)
C8 C7 H7A . . 119.3
C6 C7 H7A . . 119.4
C7 C8 C9 . . 119.42(18)
C7 C8 C3 . . 117.30(18)
C9 C8 C3 . . 122.97(18)
C10 C9 C8 . . 119.14(18)
C10 C9 C4 . . 118.22(18)
C8 C9 C4 . . 122.62(18)
C5 C10 C9 . . 121.59(18)
C5 C10 H10 . . 119.2
C9 C10 H10 . . 119.2
N2 C11 N1 . . 114.5(2)
N2 C11 H11 . . 122.7
N1 C11 H11 . . 122.7
N1 C12 N3 . . 109.49(19)
N1 C12 H12 . . 125.3
N3 C12 H12 . . 125.3
N3 C13 C14 . . 111.69(18)
N3 C13 H13A . . 109.3
C14 C13 H13A . . 109.3
N3 C13 H13B . . 109.3
C14 C13 H13B . . 109.3
H13A C13 H13B . . 107.9
N5 C14 N4 . . 110.1(2)
N5 C14 C13 . . 124.4(2)
N4 C14 C13 . . 125.46(19)
C20 C15 C16 . . 122.0(2)
C20 C15 N4 . . 106.7(2)
C16 C15 N4 . . 131.3(2)
C17 C16 C15 . . 115.6(3)
C17 C16 H16 . . 122.2
C15 C16 H16 . . 122.2
C16 C17 C18 . . 122.1(3)
C16 C17 H17 . . 118.9
C18 C17 H17 . . 118.9
C19 C18 C17 . . 122.8(3)
C19 C18 H18 . . 118.6
C17 C18 H18 . . 118.6
C18 C19 C20 . . 115.4(3)
C18 C19 H19 . . 122.3
C20 C19 H19 . . 122.3
C15 C20 N5 . . 106.2(2)
C15 C20 C19 . . 122.2(3)
N5 C20 C19 . . 131.6(3)

loop_
_geom_bond_atom_site_label_1
_geom_bond_atom_site_label_2
_geom_bond_site_symmetry_2
_geom_bond_distance
_geom_bond_publ_flag
Cd1 O1 2_575 2.2933(15) ?
Cd1 O1 . 2.2933(15) y
Cd1 O9 2_575 2.3154(17) ?
Cd1 O9 . 2.3155(17) y
Cd1 N1 2_575 2.358(2) ?
Cd1 N1 . 2.358(2) y
N1 C12 . 1.327(3) ?
N1 C11 . 1.364(3) ?
N2 C11 . 1.308(3) ?
N2 N3 . 1.371(3) ?
N3 C12 . 1.332(3) ?
N3 C13 . 1.454(3) ?
N4 C14 . 1.329(3) ?
N4 C15 . 1.394(3) ?
N5 C14 . 1.323(3) ?
N5 C20 . 1.390(3) ?
N5 H5A . 0.8600 ?
O1 C1 . 1.257(3) ?
O2 C1 . 1.243(3) ?
O3 C2 . 1.208(3) ?
O3 H3 . 0.8501 ?
O4 C2 . 1.299(3) ?
O5 C3 . 1.278(3) ?
O5 H5 . 0.8504 ?
O6 C3 . 1.229(3) ?
O7 C4 . 1.245(3) ?
O7 H7 . 0.8500 ?
O8 C4 . 1.255(3) ?
O9 H9A . 0.8501 ?
O9 H9B . 0.8499 ?
O10 H10A . 0.8500 ?
O10 H10B . 0.8500 ?
C1 C5 . 1.518(3) ?
C2 C6 . 1.493(3) ?
C3 C8 . 1.486(3) ?
C4 C9 . 1.514(3) ?
C5 C10 . 1.392(3) ?
C5 C6 . 1.400(3) ?
C6 C7 . 1.387(3) ?
C7 C8 . 1.386(3) ?
C7 H7A . 0.9300 ?
C8 C9 . 1.399(3) ?
C9 C10 . 1.394(3) ?
C10 H10 . 0.9300 ?
C11 H11 . 0.9300 ?
C12 H12 . 0.9300 ?
C13 C14 . 1.493(3) ?
C13 H13A . 0.9700 ?
C13 H13B . 0.9700 ?
C15 C20 . 1.385(4) ?
C15 C16 . 1.393(4) ?
C16 C17 . 1.377(4) ?
C16 H16 . 0.9300 ?
C17 C18 . 1.389(6) ?
C17 H17 . 0.9300 ?
C18 C19 . 1.374(5) ?
C18 H18 . 0.9300 ?
C19 C20 . 1.390(4) ?
C19 H19 . 0.9300 ?

loop_
_geom_hbond_atom_site_label_D
_geom_hbond_atom_site_label_H
_geom_hbond_atom_site_label_A
_geom_hbond_site_symmetry_A
_geom_hbond_distance_DH
_geom_hbond_distance_HA
_geom_hbond_distance_DA
_geom_hbond_angle_DHA
O3 H3 O1 . 0.85 2.19 3.001(3) 160.3
O5 H5 O6 2_586 0.85 1.77 2.611(3) 168.3
O7 H7 O4 1_465 0.85 1.66 2.465(2) 156.0
O9 H9A O8 2_585 0.85 2.01 2.844(2) 166.6
O9 H9B O2 . 0.85 1.94 2.688(2) 146.7
O10 H10A O8 1_545 0.85 2.05 2.887(3) 168.5
O10 H10B N4 . 0.85 2.21 2.704(3) 117.3
N5 H5A O8 1_635 0.86 2.13 2.922(3) 153.4

loop_
_geom_torsion_atom_site_label_1
_geom_torsion_atom_site_label_2
_geom_torsion_atom_site_label_3
_geom_torsion_atom_site_label_4
_geom_torsion_site_symmetry_1
_geom_torsion
O1 Cd1 N1 C12 2_575 -65.3(2)
O1 Cd1 N1 C12 . 114.7(2)
O9 Cd1 N1 C12 2_575 28.3(2)
O9 Cd1 N1 C12 . -151.7(2)
N1 Cd1 N1 C12 2_575 15E1(10)
O1 Cd1 N1 C11 2_575 117.24(18)
O1 Cd1 N1 C11 . -62.76(18)
O9 Cd1 N1 C11 2_575 -149.18(17)
O9 Cd1 N1 C11 . 30.82(17)
N1 Cd1 N1 C11 2_575 -3E1(10)
C11 N2 N3 C12 . 0.3(2)
C11 N2 N3 C13 . -177.99(19)
O1 Cd1 O1 C1 2_575 4E1(10)
O9 Cd1 O1 C1 2_575 -166.06(16)
O9 Cd1 O1 C1 . 13.94(16)
N1 Cd1 O1 C1 2_575 -79.36(16)
N1 Cd1 O1 C1 . 100.64(16)
Cd1 O1 C1 O2 . 6.3(3)
Cd1 O1 C1 C5 . -177.03(12)
O2 C1 C5 C10 . 69.1(3)
O1 C1 C5 C10 . -107.8(2)
O2 C1 C5 C6 . -110.6(2)
O1 C1 C5 C6 . 72.4(3)
C10 C5 C6 C7 . 2.6(3)
C1 C5 C6 C7 . -177.66(19)
C10 C5 C6 C2 . -171.46(18)
C1 C5 C6 C2 . 8.3(3)
O3 C2 C6 C7 . -162.3(2)
O4 C2 C6 C7 . 15.3(3)
O3 C2 C6 C5 . 11.8(3)
O4 C2 C6 C5 . -170.64(19)
C5 C6 C7 C8 . -2.3(3)
C2 C6 C7 C8 . 171.9(2)
C6 C7 C8 C9 . -0.2(3)
C6 C7 C8 C3 . -174.0(2)
O6 C3 C8 C7 . 154.1(3)
O5 C3 C8 C7 . -23.7(3)
O6 C3 C8 C9 . -19.5(4)
O5 C3 C8 C9 . 162.7(2)
C7 C8 C9 C10 . 2.2(3)
C3 C8 C9 C10 . 175.7(2)
C7 C8 C9 C4 . -179.5(2)
C3 C8 C9 C4 . -6.1(3)
O7 C4 C9 C10 . 107.0(2)
O8 C4 C9 C10 . -71.0(3)
O7 C4 C9 C8 . -71.2(3)
O8 C4 C9 C8 . 110.8(2)
C6 C5 C10 C9 . -0.5(3)
C1 C5 C10 C9 . 179.71(19)
C8 C9 C10 C5 . -1.9(3)
C4 C9 C10 C5 . 179.80(19)
N3 N2 C11 N1 . -0.1(3)
C12 N1 C11 N2 . -0.1(3)
Cd1 N1 C11 N2 . 178.02(15)
C11 N1 C12 N3 . 0.2(2)
Cd1 N1 C12 N3 . -177.62(14)
N2 N3 C12 N1 . -0.3(3)
C13 N3 C12 N1 . 177.7(2)
C12 N3 C13 C14 . -113.5(2)
N2 N3 C13 C14 . 64.4(3)
C20 N5 C14 N4 . -0.3(3)
C20 N5 C14 C13 . 179.3(2)
C15 N4 C14 N5 . 0.2(3)
C15 N4 C14 C13 . -179.4(2)
N3 C13 C14 N5 . -161.6(2)
N3 C13 C14 N4 . 18.0(3)
C14 N4 C15 C20 . 0.0(3)
C14 N4 C15 C16 . 179.6(3)
C20 C15 C16 C17 . 0.6(4)
N4 C15 C16 C17 . -178.9(3)
C15 C16 C17 C18 . 0.1(6)
C16 C17 C18 C19 . -0.5(7)
C17 C18 C19 C20 . 0.2(7)
C16 C15 C20 N5 . -179.8(2)
N4 C15 C20 N5 . -0.2(3)
C16 C15 C20 C19 . -1.0(5)
N4 C15 C20 C19 . 178.6(3)
C14 N5 C20 C15 . 0.3(3)
C14 N5 C20 C19 . -178.4(3)
C18 C19 C20 C15 . 0.5(5)
C18 C19 C20 N5 . 179.1(4)
